data_1566915
loop_
_publ_author_name
'Kirk, Ryan M.'
'Hill, Anthony'

_publ_section_title
;
 Arsolyl-Supported Intermetallic Dative Bonding
;
_journal_name_full 'Chemical Science'
_journal_paper_doi 10.1039/D2SC01200F
_journal_year 2022
_chemical_formula_moiety 'C16 H33 As Co O4 P Si2'
_chemical_formula_sum 'C16 H33 As Co O4 P Si2'
_chemical_formula_weight 510.42
_chemical_properties_physical Air-sensitive
_space_group_crystal_system monoclinic
_space_group_IT_number 9
_space_group_name_Hall 'C -2yc'
_space_group_name_H-M_alt 'C 1 c 1'
_atom_sites_solution_hydrogens geom
_atom_sites_solution_primary dual
_audit_creation_date 2021-06-15
_audit_creation_method
;
Olex2 1.2
(compiled 2018.05.29 svn.r3508 for OlexSys, GUI svn.r5506)
;
_audit_update_record
;
2021-12-24 deposited with the CCDC.	2022-05-04 downloaded from the CCDC.
;
_cell_angle_alpha 90
_cell_angle_beta 90.3000(10)
_cell_angle_gamma 90
_cell_formula_units_Z 4
_cell_length_a 7.93850(10)
_cell_length_b 19.9045(2)
_cell_length_c 15.36370(10)
_cell_measurement_reflns_used 17302
_cell_measurement_temperature 150.00(10)
_cell_measurement_theta_max 73.6610
_cell_measurement_theta_min 5.7250
_cell_volume 2427.61(4)
_computing_cell_refinement 'CrysAlisPro 1.171.40.82a (Rigaku OD, 2020)'
_computing_data_collection 'CrysAlisPro 1.171.40.82a (Rigaku OD, 2020)'
_computing_data_reduction 'CrysAlisPro 1.171.40.82a (Rigaku OD, 2020)'
_computing_molecular_graphics 'Olex2 (Dolomanov et al., 2009)'
_computing_publication_material 'Olex2 (Dolomanov et al., 2009)'
_computing_structure_refinement 'ShelXL (Sheldrick, 2015)'
_computing_structure_solution 'ShelXT (Sheldrick, 2015)'
_diffrn_ambient_environment N~2~
_diffrn_ambient_temperature 150.00(10)
_diffrn_detector 'CCD plate'
_diffrn_detector_area_resol_mean 8.1297
_diffrn_detector_type EosS2
_diffrn_measured_fraction_theta_full 1.000
_diffrn_measured_fraction_theta_max 0.999
_diffrn_measurement_details
;
List of Runs (angles in degrees, time in seconds):

  # Type    Start    End  Width  t~exp~   \w     \q     \k     \f   Frames
#--------------------------------------------------------------------------
  1  \w     57.00  88.00   1.00    3.00    --   36.95  38.00  30.00   31
  2  \w     15.00  65.00   1.00    3.00    --   36.95 -99.00  60.00   50
  3  \w     21.00  66.00   1.00    3.00    --   36.95  38.00 -60.00   45
  4  \w      3.00  29.00   1.00    3.00    --   36.95 -57.00 150.00   26
  5  \w     20.00  46.00   1.00    3.00    --   36.95  38.00  30.00   26
  6  \w     53.00  98.00   1.00    3.00    --   36.95  57.00 120.00   45
  7  \w     81.00 106.00   1.00    3.00    --   36.95  38.00 -60.00   25
  8  \w     46.00 101.00   1.00    3.00    --   36.95  19.00-120.00   55
  9  \w      4.00 106.00   1.00    3.00    --   36.95   0.00  60.00  102
 10  \w    -17.00  16.00   1.00    3.00    --   36.95 -77.00 -60.00   33
 11  \w     28.00  89.00   1.00    3.00    --   36.95-125.00-150.00   61
 12  \w    -32.00  -6.00   1.00    3.00    --   36.95   0.00  60.00   26
 13  \w     24.00  53.00   1.00    3.00    --   36.95  57.00-180.00   29
 14  \w     22.00  50.00   1.00    3.00    --   36.95 -57.00  60.00   28
 15  \w     19.00  47.00   1.00    3.00    --   36.95  38.00   0.00   28
 16  \w    -14.00  13.00   1.00    3.00    --   36.95 -77.00 -90.00   27
 17  \w     21.00  46.00   1.00    3.00    --   36.95  57.00 120.00   25
 18  \w    -26.00  12.00   1.00    3.00    --   36.95 -57.00  60.00   38
 19  \w     40.00  92.00   1.00    3.00    --   36.95-128.00 -20.00   52
 20  \w    -22.00  48.00   1.00    3.00    --   36.95 -57.00-150.00   70
 21  \w      4.00  29.00   1.00    3.00    --   36.95  89.00 132.18   25
 22  \w     24.00  50.00   1.00    3.00    --   36.95 -77.00 -60.00   26
 23  \w     24.00  50.00   1.00    3.00    --   36.95 -77.00 -90.00   26
 24  \w      6.00  31.00   1.00    3.00    --   36.95  86.00  83.14   25
 25  \w      5.00  30.00   1.00    3.00    --   36.95  87.00-109.70   25
 26  \w      4.00  29.00   1.00    3.00    --   36.95  89.00  13.89   25
 27  \w     19.00  64.00   1.00    3.00    --   36.95  65.00-147.79   45
 28  \w      6.00  31.00   1.00    3.00    --   36.95  87.00 -67.26   25
 29  \w    -14.00  49.00   1.00    3.00    --   36.95 -57.00 -30.00   63
 30  \w      8.00  43.00   1.00    3.00    --   36.95  19.00-120.00   35
 31  \w     82.00 107.00   1.00    3.00    --   36.95  19.00  60.00   25
 32  \w     14.00  58.00   1.00    3.00    --   36.95  19.00  60.00   44
 33  \w     38.00  98.00   1.00    3.00    --   36.95  38.00  90.00   60
 34  \w     16.00  55.00   1.00    3.00    --   36.95  70.00  44.31   39
 35  \w     91.00 117.00   1.00   15.00    --  111.00  64.00 -60.00   26
 36  \w     53.00  79.00   1.00   15.00    --  111.00 -77.00 -90.00   26
 37  \w    139.00 173.00   1.00   15.00    --  111.00  64.00  30.00   34
 38  \w     44.00  70.00   1.00   15.00    --  111.00 -50.00-180.00   26
 39  \w     92.00 117.00   1.00   15.00    --  111.00  64.00  30.00   25
 40  \w     42.00 133.00   1.00   15.00    --  111.00 -25.00  90.00   91
 41  \w     95.00 121.00   1.00   15.00    --  111.00  50.00  30.00   26
 42  \w     42.00  88.00   1.00   15.00    --  111.00 -38.00-180.00   46
 43  \w     84.00 109.00   1.00   15.00    --  111.00-111.00  30.00   25
 44  \w     96.00 139.00   1.00   15.00    --  111.00  38.00-150.00   43
 45  \w     94.00 137.00   1.00   15.00    --  111.00  38.00  90.00   43
 46  \w     49.00  79.00   1.00   15.00    --  111.00 -64.00 150.00   30
 47  \w    103.00 137.00   1.00   15.00    --  111.00 -77.00  30.00   34
 48  \w     94.00 121.00   1.00   15.00    --  111.00  50.00-180.00   27
 49  \w     94.00 120.00   1.00   15.00    --  111.00  50.00 -30.00   26
 50  \w     44.00  71.00   1.00   15.00    --  111.00-111.00  30.00   27
 51  \w    141.00 167.00   1.00   15.00    --  111.00  64.00 -90.00   26
 52  \w     94.00 126.00   1.00   15.00    --  111.00  50.00-150.00   32
 53  \w     95.00 147.00   1.00   15.00    --  111.00  50.00 -90.00   52
 54  \w     94.00 133.00   1.00   15.00    --  111.00  50.00 150.00   39
 55  \w     95.00 126.00   1.00   15.00    --  111.00  38.00 120.00   31
 56  \w     95.00 127.00   1.00   15.00    --  111.00 -50.00-180.00   32
 57  \w     94.00 140.00   1.00   15.00    --  111.00  50.00-120.00   46
 58  \w     95.00 159.00   1.00   15.00    --  111.00  50.00   0.00   64
 59  \w     91.00 116.00   1.00   15.00    --  111.00  64.00 -90.00   25
 60  \w    118.00 144.00   1.00   15.00    --  111.00  64.00 120.00   26
 61  \w     92.00 118.00   1.00   15.00    --  111.00  64.00   0.00   26
 62  \w     91.00 117.00   1.00   15.00    --  111.00  64.00 120.00   26
 63  \w    141.00 167.00   1.00   15.00    --  111.00  50.00 120.00   26
 64  \w    139.00 173.00   1.00   15.00    --  111.00  38.00-180.00   34
 65  \w     93.00 118.00   1.00   15.00    --  111.00  38.00-180.00   25
 66  \w     94.00 126.00   1.00   15.00    --  111.00  50.00 120.00   32
 67  \w    145.00 178.00   1.00   15.00    --  111.00  50.00  60.00   33
 68  \w     86.00 131.00   1.00   15.00    --  111.00  25.00  60.00   45
 69  \w    137.00 163.00   1.00   15.00    --  111.00  25.00 -90.00   26
 70  \w     94.00 136.00   1.00   15.00    --  111.00  50.00  60.00   42
 71  \w     71.00 132.00   1.00   15.00    --  111.00 -32.00-138.15   61
 72  \w     94.00 172.00   1.00   15.00    --  111.00  50.00 -60.00   78
 73  \w     91.00 117.00   1.00   15.00    --  111.00  64.00 150.00   26
 74  \w     91.00 130.00   1.00   15.00    --  111.00  64.00  90.00   39
 75  \w    133.00 176.00   1.00   15.00    --  111.00  64.00-120.00   43
 76  \w     92.00 117.00   1.00   15.00    --  111.00  64.00-180.00   25
 77  \w    134.00 177.00   1.00   15.00    --  111.00  64.00 150.00   43
 78  \w     87.00 121.00   1.00   15.00    --  111.00  25.00 -90.00   34
 79  \w     94.00 119.00   1.00   15.00    --  111.00  38.00 -60.00   25
 80  \w     91.00 117.00   1.00   15.00    --  111.00  64.00-120.00   26
 81  \w    134.00 159.00   1.00   15.00    --  111.00  25.00  60.00   25
 82  \w     61.00 133.00   1.00   15.00    --  111.00 -25.00 -60.00   72
 83  \w     48.00  98.00   1.00   15.00    --  111.00 -92.00 -90.00   50
 84  \w    145.00 174.00   1.00   15.00    --  111.00  38.00 -30.00   29
 85  \w     92.00 118.00   1.00   15.00    --  111.00  38.00   0.00   26
 86  \w     97.00 148.00   1.00   15.00    --  111.00  38.00 150.00   51
 87  \w     96.00 122.00   1.00   15.00    --  111.00 -77.00 -60.00   26
 88  \w     91.00 118.00   1.00   15.00    --  111.00  64.00  60.00   27
 89  \w     54.00  94.00   1.00   15.00    --  111.00 -77.00 -60.00   40
 90  \w    127.00 162.00   1.00   15.00    --  111.00  25.00 120.00   35
 91  \w     46.00  73.00   1.00   15.00    --  111.00-111.00-180.00   27
 92  \w     77.00 108.00   1.00   15.00    --  111.00-111.00-180.00   31
 93  \w     88.00 115.00   1.00   15.00    --  111.00  25.00-150.00   27
 94  \w     44.00  75.00   1.00   15.00    --  111.00 -77.00  30.00   31
 95  \w     86.00 112.00   1.00   15.00    --  111.00  25.00 -60.00   26
 96  \w     49.00 105.00   1.00   15.00    --  111.00 -92.00  90.00   56
 97  \w     93.00 119.00   1.00   15.00    --  111.00 -64.00 150.00   26
 98  \w     87.00 112.00   1.00   15.00    --  111.00  25.00 120.00   25
 99  \w     73.00 124.00   1.00   15.00    --  111.00 -77.00 150.00   51
100  \w     55.00 102.00   1.00   15.00    --  111.00-111.00  90.00   47
101  \w     68.00 110.00   1.00   15.00    --  111.00 -50.00  30.00   42
102  \w     96.00 138.00   1.00   15.00    --  111.00  38.00 -30.00   42
103  \w     92.00 117.00   1.00   15.00    --  111.00  64.00 -30.00   25
104  \w    142.00 167.00   1.00   15.00    --  111.00  50.00  90.00   25
105  \w     98.00 126.00   1.00   15.00    --  111.00 143.00-134.00   28
106  \w     94.00 121.00   1.00   15.00    --  111.00  50.00  90.00   27
107  \w    110.00 136.00   1.00   15.00    --  111.00 -77.00 -90.00   26
108  \w     91.00 175.00   1.00   15.00    --  111.00  64.00-150.00   84
109  \w     43.00 101.00   1.00   15.00    --  111.00 -92.00-150.00   58
110  \w     43.00  69.00   1.00   15.00    --  111.00 -32.00-138.15   26
;
_diffrn_measurement_device 'four-circle diffractometer'
_diffrn_measurement_device_type 'SuperNova, Dual, Cu at home/near, EosS2'
_diffrn_measurement_method '\w scans'
_diffrn_orient_matrix_type 'CrysAlisPro convention (1999,Acta A55,543-557)'
_diffrn_orient_matrix_UB_11 -0.0156389000
_diffrn_orient_matrix_UB_12 -0.0736178000
_diffrn_orient_matrix_UB_13 -0.0298871000
_diffrn_orient_matrix_UB_21 0.0166338000
_diffrn_orient_matrix_UB_22 -0.0235415000
_diffrn_orient_matrix_UB_23 0.0951882000
_diffrn_orient_matrix_UB_31 -0.1927158000
_diffrn_orient_matrix_UB_32 0.0039527000
_diffrn_orient_matrix_UB_33 0.0101317000
_diffrn_radiation_monochromator mirror
_diffrn_radiation_probe x-ray
_diffrn_radiation_type CuK\a
_diffrn_radiation_wavelength 1.54184
_diffrn_reflns_av_R_equivalents 0.0252
_diffrn_reflns_av_unetI/netI 0.0181
_diffrn_reflns_Laue_measured_fraction_full 1.000
_diffrn_reflns_Laue_measured_fraction_max 0.999
_diffrn_reflns_limit_h_max 7
_diffrn_reflns_limit_h_min -9
_diffrn_reflns_limit_k_max 24
_diffrn_reflns_limit_k_min -24
_diffrn_reflns_limit_l_max 19
_diffrn_reflns_limit_l_min -19
_diffrn_reflns_number 23360
_diffrn_reflns_point_group_measured_fraction_full 0.866
_diffrn_reflns_point_group_measured_fraction_max 0.859
_diffrn_reflns_theta_full 67.684
_diffrn_reflns_theta_max 73.759
_diffrn_reflns_theta_min 4.443
_diffrn_source 'micro-focus sealed X-ray tube'
_diffrn_source_type 'SuperNova (Cu) X-ray Source'
_exptl_absorpt_coefficient_mu 8.764
_exptl_absorpt_correction_T_max 0.672
_exptl_absorpt_correction_T_min 0.178
_exptl_absorpt_correction_type gaussian
_exptl_absorpt_process_details
;
CrysAlisPro 1.171.40.82a (Rigaku Oxford Diffraction, 2020)
Numerical absorption correction based on gaussian integration over
a multifaceted crystal model
Empirical absorption correction using spherical harmonics,
implemented in SCALE3 ABSPACK scaling algorithm.
;
_exptl_crystal_colour orange
_exptl_crystal_colour_primary orange
_exptl_crystal_density_diffrn 1.397
_exptl_crystal_description needle
_exptl_crystal_F_000 1056
_exptl_crystal_recrystallization_method 'Re-crystallisation from solvent: tetramethylsilane'
_exptl_crystal_size_max 0.554
_exptl_crystal_size_mid 0.091
_exptl_crystal_size_min 0.042
_refine_diff_density_max 0.313
_refine_diff_density_min -0.321
_refine_diff_density_rms 0.049
_refine_ls_abs_structure_details
;
 Classical Flack method preferred over Parsons because s.u. lower.
;
_refine_ls_abs_structure_Flack -0.021(3)
_refine_ls_extinction_method none
_refine_ls_goodness_of_fit_ref 1.030
_refine_ls_hydrogen_treatment constr
_refine_ls_matrix_type full
_refine_ls_number_parameters 237
_refine_ls_number_reflns 4232
_refine_ls_number_restraints 2
_refine_ls_restrained_S_all 1.030
_refine_ls_R_factor_all 0.0223
_refine_ls_R_factor_gt 0.0219
_refine_ls_shift/su_max 0.001
_refine_ls_shift/su_mean 0.000
_refine_ls_structure_factor_coef Fsqd
_refine_ls_weighting_details 'w=1/[\s^2^(Fo^2^)+(0.0395P)^2^+1.0157P] where P=(Fo^2^+2Fc^2^)/3'
_refine_ls_weighting_scheme calc
_refine_ls_wR_factor_gt 0.0561
_refine_ls_wR_factor_ref 0.0564
_reflns_Friedel_coverage 0.715
_reflns_Friedel_fraction_full 0.731
_reflns_Friedel_fraction_max 0.718
_reflns_number_gt 4167
_reflns_number_total 4232
_reflns_threshold_expression 'I > 2\s(I)'
_cod_data_source_file d2sc01200f2.cif
_cod_data_source_block rmk_217_b_scale_2
_cod_database_code 1566915
_shelx_shelxl_version_number 2018/3
_chemical_oxdiff_formula C16H33As1Co1O4P1Si2
_chemical_oxdiff_usercomment 'SiMe4 evap at -30 '
_shelx_space_group_comment
;
The symmetry employed for this shelxl refinement is uniquely defined
by the following loop, which should always be used as a source of
symmetry information in preference to the above space-group names.
They are only intended as comments.
;
_reflns_odcompleteness_completeness 99.96
_reflns_odcompleteness_iscentric 1
_reflns_odcompleteness_theta 66.49
_olex2_refinement_description
;
1. Fixed Uiso
 At 1.5 times of:
  All C(H,H,H) groups
2.a Idealised Me refined as rotating group:
 C14(H14A,H14B,H14C), C12(H12A,H12B,H12C), C10(H10A,H10B,H10C), C13(H13A,H13B,
 H13C), C9(H9A,H9B,H9C), C3(H3A,H3B,H3C), C17(H17A,H17B,H17C), C4(H4A,H4B,H4C),
 C15(H15A,H15B,H15C), C11(H11A,H11B,H11C), C2(H2A,H2B,H2C)
;
_olex2_submission_special_instructions 'No special instructions were received'
_oxdiff_exptl_absorpt_empirical_details
;
Empirical correction (ABSPACK) includes:
- Absorption correction using spherical harmonics
- Frame scaling
;
_oxdiff_exptl_absorpt_empirical_full_max 1.317
_oxdiff_exptl_absorpt_empirical_full_min 0.694

loop_
_space_group_symop_operation_xyz
'x, y, z'
'x, -y, z+1/2'
'x+1/2, y+1/2, z'
'x+1/2, -y+1/2, z+1/2'

loop_
_atom_site_label
_atom_site_type_symbol
_atom_site_fract_x
_atom_site_fract_y
_atom_site_fract_z
_atom_site_U_iso_or_equiv
_atom_site_adp_type
_atom_site_occupancy
_atom_site_site_symmetry_order
_atom_site_calc_flag
_atom_site_refinement_flags_posn
_atom_site_refinement_flags_adp
_atom_site_refinement_flags_occupancy
_atom_site_disorder_assembly
_atom_site_disorder_group
As1 As 0.65444(4) 0.69670(2) 0.44551(2) 0.02219(8) Uani 1 1 d . . . . .
Co1 Co 0.44559(6) 0.65597(2) 0.54437(3) 0.02467(12) Uani 1 1 d . . . . .
P1 P 0.59474(12) 0.65319(4) 0.65713(5) 0.02849(18) Uani 1 1 d . . . . .
Si2 Si 0.52900(12) 0.55886(4) 0.34819(6) 0.02864(18) Uani 1 1 d . . . . .
Si1 Si 0.53629(12) 0.83946(4) 0.53674(5) 0.02790(19) Uani 1 1 d . . . . .
O3 O 0.6940(4) 0.58602(13) 0.68090(16) 0.0431(7) Uani 1 1 d . . . . .
O4 O 0.7334(4) 0.71032(14) 0.66418(18) 0.0478(8) Uani 1 1 d . . . . .
C8 C 0.4801(4) 0.63889(14) 0.40695(18) 0.0253(6) Uani 1 1 d . . . . .
O2 O 0.5039(5) 0.6550(2) 0.75026(19) 0.0672(11) Uani 1 1 d . . . . .
O1 O 0.2186(5) 0.5570(3) 0.6128(3) 0.0905(16) Uani 1 1 d . . . . .
C7 C 0.3188(4) 0.66613(16) 0.4265(2) 0.0281(6) Uani 1 1 d . . . . .
C14 C 0.7614(5) 0.54921(16) 0.3435(2) 0.0319(7) Uani 1 1 d . . . . .
H14A H 0.809710 0.587850 0.315769 0.048 Uiso 1 1 calc GR . . . .
H14B H 0.788868 0.509621 0.310820 0.048 Uiso 1 1 calc GR . . . .
H14C H 0.805910 0.545169 0.401492 0.048 Uiso 1 1 calc GR . . . .
C6 C 0.3184(4) 0.73049(16) 0.4708(2) 0.0286(6) Uani 1 1 d . . . . .
C12 C 0.1582(5) 0.7669(2) 0.4915(3) 0.0418(8) Uani 1 1 d . . . . .
H12A H 0.076200 0.735449 0.512488 0.063 Uiso 1 1 calc GR . . . .
H12B H 0.115940 0.788444 0.439958 0.063 Uiso 1 1 calc GR . . . .
H12C H 0.179892 0.800146 0.535472 0.063 Uiso 1 1 calc GR . . . .
C10 C 0.4561(6) 0.85354(19) 0.6497(2) 0.0438(9) Uani 1 1 d . . . . .
H10A H 0.335355 0.850650 0.649585 0.066 Uiso 1 1 calc GR . . . .
H10B H 0.489982 0.897265 0.669522 0.066 Uiso 1 1 calc GR . . . .
H10C H 0.501751 0.819936 0.687935 0.066 Uiso 1 1 calc GR . . . .
C5 C 0.4801(4) 0.75531(14) 0.49083(18) 0.0254(6) Uani 1 1 d . . . . .
C13 C 0.1556(5) 0.6326(2) 0.4000(3) 0.0421(8) Uani 1 1 d . . . . .
H13A H 0.173518 0.585091 0.394085 0.063 Uiso 1 1 calc GR . . . .
H13B H 0.117627 0.650722 0.345480 0.063 Uiso 1 1 calc GR . . . .
H13C H 0.071937 0.640554 0.443747 0.063 Uiso 1 1 calc GR . . . .
C9 C 0.7698(5) 0.84840(16) 0.5386(2) 0.0347(7) Uani 1 1 d . . . . .
H9A H 0.799408 0.891917 0.560909 0.052 Uiso 1 1 calc GR . . . .
H9B H 0.812677 0.843601 0.480655 0.052 Uiso 1 1 calc GR . . . .
H9C H 0.817803 0.814289 0.575340 0.052 Uiso 1 1 calc GR . . . .
C3 C 0.7855(7) 0.5513(2) 0.6148(3) 0.0617(14) Uani 1 1 d . . . . .
H3A H 0.711714 0.541757 0.566617 0.093 Uiso 1 1 calc GR . . . .
H3B H 0.828944 0.509972 0.637976 0.093 Uiso 1 1 calc GR . . . .
H3C H 0.877101 0.578853 0.595338 0.093 Uiso 1 1 calc GR . . . .
C17 C 0.4467(6) 0.5657(2) 0.2343(3) 0.0522(11) Uani 1 1 d . . . . .
H17A H 0.326882 0.572104 0.235448 0.078 Uiso 1 1 calc GR . . . .
H17B H 0.472299 0.525226 0.203015 0.078 Uiso 1 1 calc GR . . . .
H17C H 0.498683 0.603250 0.205855 0.078 Uiso 1 1 calc GR . . . .
C1 C 0.3115(6) 0.5971(2) 0.5864(3) 0.0511(11) Uani 1 1 d . . . . .
C4 C 0.8473(7) 0.7152(3) 0.7378(3) 0.0636(14) Uani 1 1 d . . . . .
H4A H 0.916397 0.675632 0.740539 0.095 Uiso 1 1 calc GR . . . .
H4B H 0.783420 0.719023 0.790483 0.095 Uiso 1 1 calc GR . . . .
H4C H 0.917625 0.754068 0.731334 0.095 Uiso 1 1 calc GR . . . .
C15 C 0.4400(6) 0.48310(18) 0.4032(3) 0.0515(10) Uani 1 1 d . . . . .
H15A H 0.475493 0.482498 0.463030 0.077 Uiso 1 1 calc GR . . . .
H15B H 0.479607 0.443288 0.374573 0.077 Uiso 1 1 calc GR . . . .
H15C H 0.319250 0.484596 0.400263 0.077 Uiso 1 1 calc GR . . . .
C11 C 0.4480(6) 0.90544(18) 0.4627(3) 0.0473(10) Uani 1 1 d . . . . .
H11A H 0.327628 0.901122 0.459907 0.071 Uiso 1 1 calc GR . . . .
H11B H 0.494053 0.899940 0.405450 0.071 Uiso 1 1 calc GR . . . .
H11C H 0.476973 0.949116 0.484618 0.071 Uiso 1 1 calc GR . . . .
C2 C 0.3582(9) 0.6890(3) 0.7676(3) 0.0724(18) Uani 1 1 d . . . . .
H2A H 0.305947 0.702524 0.713912 0.109 Uiso 1 1 calc GR . . . .
H2B H 0.383313 0.727997 0.802011 0.109 Uiso 1 1 calc GR . . . .
H2C H 0.282868 0.660217 0.799086 0.109 Uiso 1 1 calc GR . . . .

loop_
_atom_site_aniso_label
_atom_site_aniso_U_11
_atom_site_aniso_U_22
_atom_site_aniso_U_33
_atom_site_aniso_U_23
_atom_site_aniso_U_13
_atom_site_aniso_U_12
As1 0.01593(16) 0.02313(12) 0.02755(13) -0.00043(11) 0.00234(10) 0.00043(12)
Co1 0.0167(3) 0.0300(2) 0.0274(2) 0.00585(17) 0.00107(19) 0.00066(19)
P1 0.0281(5) 0.0325(4) 0.0249(3) 0.0040(3) 0.0008(3) 0.0059(3)
Si2 0.0265(5) 0.0252(3) 0.0342(4) -0.0029(3) -0.0039(3) -0.0014(3)
Si1 0.0293(5) 0.0253(3) 0.0291(4) -0.0018(3) 0.0005(3) 0.0075(3)
O3 0.0538(19) 0.0382(12) 0.0374(11) 0.0082(10) -0.0080(12) 0.0134(12)
O4 0.055(2) 0.0448(13) 0.0434(13) 0.0117(11) -0.0246(14) -0.0135(13)
C8 0.0218(17) 0.0276(13) 0.0264(13) 0.0004(10) -0.0025(12) 0.0020(12)
O2 0.053(2) 0.121(3) 0.0277(12) 0.0015(15) 0.0078(13) 0.026(2)
O1 0.053(3) 0.113(3) 0.105(3) 0.063(3) -0.013(2) -0.040(2)
C7 0.0174(17) 0.0340(14) 0.0329(14) 0.0016(12) -0.0030(12) 0.0022(12)
C14 0.032(2) 0.0307(14) 0.0333(14) 0.0004(11) 0.0006(13) 0.0046(13)
C6 0.0219(18) 0.0327(14) 0.0312(13) 0.0026(11) -0.0018(12) 0.0067(13)
C12 0.022(2) 0.0502(19) 0.053(2) -0.0041(16) -0.0041(16) 0.0123(16)
C10 0.045(3) 0.0466(18) 0.0399(18) -0.0122(15) 0.0079(17) 0.0075(18)
C5 0.0236(17) 0.0268(13) 0.0259(12) 0.0024(10) -0.0002(11) 0.0052(12)
C13 0.024(2) 0.0478(19) 0.054(2) -0.0062(16) -0.0084(16) -0.0007(16)
C9 0.038(2) 0.0305(14) 0.0352(15) -0.0027(12) -0.0006(15) -0.0018(14)
C3 0.064(4) 0.061(3) 0.060(3) 0.009(2) 0.005(2) 0.037(3)
C17 0.049(3) 0.059(2) 0.048(2) -0.0173(18) -0.0205(19) 0.015(2)
C1 0.033(2) 0.065(2) 0.056(2) 0.027(2) -0.0058(19) -0.009(2)
C4 0.069(4) 0.072(3) 0.049(2) 0.005(2) -0.031(2) -0.012(3)
C15 0.046(3) 0.0303(16) 0.078(3) -0.0022(17) 0.012(2) -0.0074(17)
C11 0.052(3) 0.0335(16) 0.056(2) 0.0060(15) -0.0109(19) 0.0093(17)
C2 0.081(4) 0.089(4) 0.047(2) 0.018(2) 0.033(3) 0.038(3)

loop_
_atom_type_symbol
_atom_type_description
_atom_type_scat_dispersion_real
_atom_type_scat_dispersion_imag
_atom_type_scat_source
C C 0.0181 0.0091 'International Tables Vol C Tables 4.2.6.8 and 6.1.1.4'
H H 0.0000 0.0000 'International Tables Vol C Tables 4.2.6.8 and 6.1.1.4'
As As -0.9300 1.0051 'International Tables Vol C Tables 4.2.6.8 and 6.1.1.4'
Co Co -2.3653 3.6143 'International Tables Vol C Tables 4.2.6.8 and 6.1.1.4'
O O 0.0492 0.0322 'International Tables Vol C Tables 4.2.6.8 and 6.1.1.4'
P P 0.2955 0.4335 'International Tables Vol C Tables 4.2.6.8 and 6.1.1.4'
Si Si 0.2541 0.3302 'International Tables Vol C Tables 4.2.6.8 and 6.1.1.4'

loop_
_exptl_crystal_face_index_h
_exptl_crystal_face_index_k
_exptl_crystal_face_index_l
_exptl_crystal_face_perp_dist
0 -7 9 0.0148
-5 1 1 0.1255
5 -1 -1 0.4107
0 -10 -6 0.0500
0 10 6 0.0242
0 8 -8 0.0203
0 -13 0 0.0368

loop_
_geom_angle_atom_site_label_1
_geom_angle_atom_site_label_2
_geom_angle_atom_site_label_3
_geom_angle
_geom_angle_site_symmetry_1
_geom_angle_site_symmetry_3
_geom_angle_publ_flag
C8 As1 Co1 59.03(9) . . ?
C8 As1 C5 87.49(14) . . ?
C5 As1 Co1 58.60(9) . . ?
P1 Co1 As1 98.24(3) . . ?
P1 Co1 C8 136.99(10) . . ?
P1 Co1 C6 136.56(9) . . ?
P1 Co1 C5 105.49(9) . . ?
C8 Co1 As1 48.77(9) . . ?
C8 Co1 C5 75.79(11) . . ?
C7 Co1 As1 75.42(10) . . ?
C7 Co1 P1 173.32(10) . . ?
C7 Co1 C8 39.26(13) . . ?
C7 Co1 C6 40.44(12) . . ?
C7 Co1 C5 68.94(12) . . ?
C6 Co1 As1 75.77(10) . . ?
C6 Co1 C8 69.56(12) . . ?
C6 Co1 C5 38.41(13) . . ?
C5 Co1 As1 50.15(8) . . ?
C1 Co1 As1 154.73(18) . . ?
C1 Co1 P1 91.15(15) . . ?
C1 Co1 C8 110.08(19) . . ?
C1 Co1 C7 95.49(17) . . ?
C1 Co1 C6 112.66(18) . . ?
C1 Co1 C5 148.31(19) . . ?
O3 P1 Co1 119.26(11) . . ?
O3 P1 O2 92.21(18) . . ?
O4 P1 Co1 115.26(10) . . ?
O4 P1 O3 104.11(17) . . ?
O4 P1 O2 103.7(2) . . ?
O2 P1 Co1 118.81(15) . . ?
C14 Si2 C8 108.37(15) . . ?
C14 Si2 C17 108.3(2) . . ?
C14 Si2 C15 108.18(19) . . ?
C17 Si2 C8 108.49(16) . . ?
C15 Si2 C8 112.86(17) . . ?
C15 Si2 C17 110.5(2) . . ?
C5 Si1 C10 113.69(16) . . ?
C5 Si1 C11 108.13(16) . . ?
C9 Si1 C10 108.32(19) . . ?
C9 Si1 C5 109.09(15) . . ?
C9 Si1 C11 108.2(2) . . ?
C11 Si1 C10 109.3(2) . . ?
C3 O3 P1 119.7(2) . . ?
C4 O4 P1 122.1(3) . . ?
As1 C8 Co1 72.20(10) . . ?
Si2 C8 As1 121.01(18) . . ?
Si2 C8 Co1 129.32(15) . . ?
C7 C8 As1 111.0(2) . . ?
C7 C8 Co1 67.30(17) . . ?
C7 C8 Si2 127.9(2) . . ?
C2 O2 P1 124.7(3) . . ?
C8 C7 Co1 73.44(17) . . ?
C8 C7 C6 116.1(3) . . ?
C8 C7 C13 123.0(3) . . ?
C6 C7 Co1 71.32(17) . . ?
C6 C7 C13 120.8(3) . . ?
C13 C7 Co1 127.1(2) . . ?
C7 C6 Co1 68.24(17) . . ?
C7 C6 C12 122.0(3) . . ?
C12 C6 Co1 128.9(3) . . ?
C5 C6 Co1 72.39(17) . . ?
C5 C6 C7 114.1(3) . . ?
C5 C6 C12 123.9(3) . . ?
As1 C5 Co1 71.25(9) . . ?
Si1 C5 As1 120.26(18) . . ?
Si1 C5 Co1 134.97(15) . . ?
C6 C5 As1 111.2(2) . . ?
C6 C5 Co1 69.19(17) . . ?
C6 C5 Si1 127.7(2) . . ?
O1 C1 Co1 178.3(4) . . ?

loop_
_geom_bond_atom_site_label_1
_geom_bond_atom_site_label_2
_geom_bond_distance
_geom_bond_site_symmetry_2
_geom_bond_publ_flag
As1 Co1 2.3956(6) . ?
As1 C8 1.892(3) . ?
As1 C5 1.942(3) . ?
Co1 P1 2.0940(9) . ?
Co1 C8 2.157(3) . ?
Co1 C7 2.076(3) . ?
Co1 C6 2.118(3) . ?
Co1 C5 2.159(3) . ?
Co1 C1 1.712(4) . ?
P1 O3 1.593(2) . ?
P1 O4 1.586(3) . ?
P1 O2 1.606(3) . ?
Si2 C8 1.873(3) . ?
Si2 C14 1.857(4) . ?
Si2 C17 1.870(4) . ?
Si2 C15 1.869(4) . ?
Si1 C10 1.873(4) . ?
Si1 C5 1.870(3) . ?
Si1 C9 1.863(4) . ?
Si1 C11 1.872(4) . ?
O3 C3 1.430(5) . ?
O4 C4 1.448(5) . ?
C8 C7 1.424(5) . ?
O2 C2 1.367(6) . ?
O1 C1 1.161(5) . ?
C7 C6 1.450(4) . ?
C7 C13 1.512(5) . ?
C6 C12 1.500(5) . ?
C6 C5 1.408(5) . ?

loop_
_exptl_oxdiff_crystal_face_indexfrac_h
_exptl_oxdiff_crystal_face_indexfrac_k
_exptl_oxdiff_crystal_face_indexfrac_l
_exptl_oxdiff_crystal_face_x
_exptl_oxdiff_crystal_face_y
_exptl_oxdiff_crystal_face_z
-0.2799 -6.5559 8.5783 0.2306 0.9662 0.1149
-5.1281 1.1112 0.5207 -0.0172 -0.0619 0.9979
5.1259 -0.8918 -0.8035 0.0095 0.0298 -0.9995
-0.0013 -10.2989 -6.0228 0.9382 -0.3309 -0.1015
-0.2148 10.2743 6.0355 -0.9334 0.3291 0.1432
0.2541 7.6947 -7.9979 -0.3314 -0.9382 -0.0996
-0.3185 -12.8954 -0.1396 0.9585 0.2850 0.0090
